data_7121310
loop_
_publ_author_name
'Terada, Misaki'
'Nishii, Yuji'
'Miura, Masahiro'

_publ_section_title
;
 Synthesis, crystal structure and reactivity of \h<sup>2</sup>-thiophyne
 Ni complexes.
;
_journal_issue 23
_journal_name_full 'Chemical communications (Cambridge, England)'
_journal_page_first 2918
_journal_page_last 2921
_journal_paper_doi 10.1039/c8cc00705e
_journal_volume 54
_journal_year 2018
_chemical_formula_sum 'C76 H104 Ni2 O2 P4 S2'
_chemical_formula_weight 1354.98
_space_group_crystal_system monoclinic
_space_group_IT_number 15
_space_group_name_Hall '-C 2yc'
_space_group_name_H-M_alt 'C 1 2/c 1'
_symmetry_space_group_name_Hall '-C 2yc'
_symmetry_space_group_name_H-M 'C 1 2/c 1'
_atom_sites_solution_hydrogens geom
_audit_block_doi 10.5517/ccdc.csd.cc1nb1np
_audit_creation_method SHELXL-2016/6
_audit_update_record
;
2017-01-23 deposited with the CCDC.
2018-02-21 downloaded from the CCDC.
;
_cell_angle_alpha 90
_cell_angle_beta 110.276(4)
_cell_angle_gamma 90
_cell_formula_units_Z 8
_cell_length_a 48.534(8)
_cell_length_b 12.095(2)
_cell_length_c 26.019(5)
_cell_measurement_reflns_used 4899
_cell_measurement_temperature 113(2)
_cell_measurement_theta_max 27.49
_cell_measurement_theta_min 3.18
_cell_volume 14327(4)
_computing_structure_refinement 'SHELXL-2016/6 (Sheldrick, 2016)'
_diffrn_ambient_temperature 113(2)
_diffrn_detector_area_resol_mean 5.811
_diffrn_measured_fraction_theta_full 0.994
_diffrn_measured_fraction_theta_max 0.993
_diffrn_measurement_device_type 'Rigaku Pilatus 200K'
_diffrn_measurement_method 'profile data from \w-scans'
_diffrn_radiation_type MoK\a
_diffrn_radiation_wavelength 0.71075
_diffrn_reflns_av_R_equivalents 0.1085
_diffrn_reflns_av_unetI/netI 0.0963
_diffrn_reflns_Laue_measured_fraction_full 0.994
_diffrn_reflns_Laue_measured_fraction_max 0.993
_diffrn_reflns_limit_h_max 62
_diffrn_reflns_limit_h_min -61
_diffrn_reflns_limit_k_max 15
_diffrn_reflns_limit_k_min -15
_diffrn_reflns_limit_l_max 33
_diffrn_reflns_limit_l_min -33
_diffrn_reflns_number 91670
_diffrn_reflns_point_group_measured_fraction_full 0.994
_diffrn_reflns_point_group_measured_fraction_max 0.993
_diffrn_reflns_theta_full 25.242
_diffrn_reflns_theta_max 27.506
_diffrn_reflns_theta_min 3.136
_diffrn_source 'Rotating Anode'
_exptl_absorpt_coefficient_mu 0.717
_exptl_absorpt_correction_T_max 0.992
_exptl_absorpt_correction_T_min 0.942
_exptl_absorpt_correction_type multi-scan
_exptl_crystal_colour yellow
_exptl_crystal_density_diffrn 1.256
_exptl_crystal_density_method 'not measured'
_exptl_crystal_description platelet
_exptl_crystal_F_000 5792
_exptl_crystal_size_max 0.190
_exptl_crystal_size_mid 0.110
_exptl_crystal_size_min 0.010
_refine_diff_density_max 0.807
_refine_diff_density_min -0.642
_refine_diff_density_rms 0.118
_refine_ls_extinction_method none
_refine_ls_goodness_of_fit_ref 1.122
_refine_ls_hydrogen_treatment constr
_refine_ls_matrix_type full
_refine_ls_number_parameters 792
_refine_ls_number_reflns 16364
_refine_ls_number_restraints 10
_refine_ls_restrained_S_all 1.122
_refine_ls_R_factor_all 0.1460
_refine_ls_R_factor_gt 0.0619
_refine_ls_shift/su_max 0.001
_refine_ls_shift/su_mean 0.000
_refine_ls_structure_factor_coef Fsqd
_refine_ls_weighting_details 'w=1/[\s^2^(Fo^2^)+105.4429P] where P=(Fo^2^+2Fc^2^)/3'
_refine_ls_weighting_scheme calc
_refine_ls_wR_factor_gt 0.0973
_refine_ls_wR_factor_ref 0.1335
_reflns_Friedel_coverage 0.000
_reflns_number_gt 9677
_reflns_number_total 16364
_reflns_threshold_expression 'I > 2\s(I)'
_cod_data_source_file c8cc00705e2.cif
_cod_data_source_block shelxl_CCDC2
_cod_depositor_comments 'Adding full bibliography for 7121308--7121314.cif.'
_cod_original_cell_volume 14328(4)
_cod_database_code 7121310
_shelx_shelxl_version_number 2016/6
_shelx_space_group_comment
;
The symmetry employed for this shelxl refinement is uniquely defined
by the following loop, which should always be used as a source of
symmetry information in preference to the above space-group names.
They are only intended as comments.
;
_shelx_estimated_absorpt_t_min 0.876
_shelx_estimated_absorpt_t_max 0.993

loop_
_space_group_symop_operation_xyz
'x, y, z'
'-x, y, -z+1/2'
'x+1/2, y+1/2, z'
'-x+1/2, y+1/2, -z+1/2'
'-x, -y, -z'
'x, -y, z-1/2'
'-x+1/2, -y+1/2, -z'
'x+1/2, -y+1/2, z-1/2'

loop_
_atom_site_label
_atom_site_type_symbol
_atom_site_fract_x
_atom_site_fract_y
_atom_site_fract_z
_atom_site_U_iso_or_equiv
_atom_site_adp_type
_atom_site_occupancy
_atom_site_site_symmetry_order
_atom_site_calc_flag
_atom_site_refinement_flags_posn
_atom_site_refinement_flags_adp
_atom_site_refinement_flags_occupancy
_atom_site_disorder_assembly
_atom_site_disorder_group
Ni69 Ni 0.36936(2) 1.13759(5) -0.14996(2) 0.01860(13) Uani 1 1 d . . . . .
Ni70 Ni 0.34557(2) 0.76732(4) 0.05965(2) 0.01669(13) Uani 1 1 d . . . . .
S75 S 0.40329(3) 1.36945(10) -0.19441(5) 0.0279(3) Uani 1 1 d . . . . .
S76 S 0.29896(2) 0.69236(10) -0.07574(4) 0.0224(2) Uani 1 1 d . . . . .
P71 P 0.38527(2) 0.79037(9) 0.12861(4) 0.0180(2) Uani 1 1 d . . . . .
P72 P 0.31943(2) 0.81550(9) 0.10745(4) 0.0170(2) Uani 1 1 d . . . . .
P73 P 0.37680(2) 0.97402(10) -0.11764(5) 0.0202(2) Uani 1 1 d . . . . .
P74 P 0.33127(2) 1.15553(9) -0.12607(4) 0.0180(2) Uani 1 1 d . . . . .
O79 O 0.0153(4) 0.7052(13) 0.1509(9) 0.332(11) Uani 1 1 d . . . . .
C1 C 0.35393(9) 0.9526(4) -0.07467(18) 0.0222(10) Uani 1 1 d . . . . .
H1A H 0.348578 0.873471 -0.075480 0.027 Uiso 1 1 calc R U . . .
H1B H 0.365396 0.972526 -0.036281 0.027 Uiso 1 1 calc R U . . .
C2 C 0.32575(9) 1.0229(3) -0.09475(18) 0.0205(9) Uani 1 1 d . . . . .
H2A H 0.319225 1.038806 -0.063441 0.025 Uiso 1 1 calc R U . . .
H2B H 0.310032 0.980066 -0.122105 0.025 Uiso 1 1 calc R U . . .
C3 C 0.33563(10) 0.8683(4) -0.20644(18) 0.0293(11) Uani 1 1 d . . . . .
H3A H 0.332471 0.942005 -0.224069 0.035 Uiso 1 1 calc R U . . .
H3B H 0.322471 0.861844 -0.184813 0.035 Uiso 1 1 calc R U . . .
C4 C 0.32765(11) 0.7790(4) -0.25079(19) 0.0332(12) Uani 1 1 d . . . . .
H4A H 0.328403 0.705590 -0.233488 0.040 Uiso 1 1 calc R U . . .
H4B H 0.307319 0.791209 -0.276148 0.040 Uiso 1 1 calc R U . . .
C5 C 0.34830(12) 0.7798(4) -0.2828(2) 0.0414(14) Uani 1 1 d . . . . .
H5A H 0.346289 0.850541 -0.302933 0.050 Uiso 1 1 calc R U . . .
H5B H 0.343113 0.718976 -0.309945 0.050 Uiso 1 1 calc R U . . .
C6 C 0.37971(13) 0.7660(5) -0.2447(2) 0.0505(16) Uani 1 1 d . . . . .
H6A H 0.393011 0.768569 -0.266142 0.061 Uiso 1 1 calc R U . . .
H6B H 0.381991 0.692828 -0.226581 0.061 Uiso 1 1 calc R U . . .
C7 C 0.38835(11) 0.8574(5) -0.2008(2) 0.0430(14) Uani 1 1 d . . . . .
H7A H 0.408685 0.844682 -0.175545 0.052 Uiso 1 1 calc R U . . .
H7B H 0.387755 0.930055 -0.218667 0.052 Uiso 1 1 calc R U . . .
C8 C 0.36746(9) 0.8590(4) -0.16807(17) 0.0221(10) Uani 1 1 d . . . . .
H8 H 0.369760 0.787745 -0.147523 0.026 Uiso 1 1 calc R U . . .
C9 C 0.45087(10) 0.8116(4) -0.0081(2) 0.0360(12) Uani 1 1 d . . . . .
H9A H 0.452334 0.741123 0.012028 0.043 Uiso 1 1 calc R U . . .
H9B H 0.462655 0.804265 -0.032264 0.043 Uiso 1 1 calc R U . . .
C10 C 0.41867(10) 0.8324(4) -0.0433(2) 0.0307(11) Uani 1 1 d . . . . .
H10A H 0.411887 0.773281 -0.071157 0.037 Uiso 1 1 calc R U . . .
H10B H 0.406435 0.829500 -0.019782 0.037 Uiso 1 1 calc R U . . .
C11 C 0.41465(9) 0.9445(4) -0.07191(18) 0.0240(10) Uani 1 1 d . . . . .
H11 H 0.427023 0.942877 -0.095661 0.029 Uiso 1 1 calc R U . . .
C12 C 0.42698(10) 1.0375(4) -0.0301(2) 0.0313(11) Uani 1 1 d . . . . .
H12A H 0.425214 1.108920 -0.049545 0.038 Uiso 1 1 calc R U . . .
H12B H 0.415407 1.042412 -0.005445 0.038 Uiso 1 1 calc R U . . .
C13 C 0.45925(10) 1.0157(4) 0.0038(2) 0.0379(13) Uani 1 1 d . . . . .
H13A H 0.471033 1.017815 -0.020577 0.045 Uiso 1 1 calc R U . . .
H13B H 0.466515 1.074951 0.031447 0.045 Uiso 1 1 calc R U . . .
C14 C 0.46345(10) 0.9041(4) 0.0326(2) 0.0363(13) Uani 1 1 d . . . . .
H14A H 0.484652 0.890891 0.052058 0.044 Uiso 1 1 calc R U . . .
H14B H 0.453574 0.904860 0.060131 0.044 Uiso 1 1 calc R U . . .
C15 C 0.28359(9) 1.1050(4) -0.22241(18) 0.0232(10) Uani 1 1 d . . . . .
H15A H 0.284942 1.028561 -0.208148 0.028 Uiso 1 1 calc R U . . .
H15B H 0.296526 1.110686 -0.244524 0.028 Uiso 1 1 calc R U . . .
C16 C 0.29405(9) 1.1865(3) -0.17424(16) 0.0175(9) Uani 1 1 d . . . . .
H16 H 0.280228 1.180272 -0.153450 0.021 Uiso 1 1 calc R U . . .
C17 C 0.25168(9) 1.1296(4) -0.25890(18) 0.0234(10) Uani 1 1 d . . . . .
H17A H 0.245738 1.077937 -0.290375 0.028 Uiso 1 1 calc R U . . .
H17B H 0.238550 1.117237 -0.237606 0.028 Uiso 1 1 calc R U . . .
C18 C 0.24816(9) 1.2483(4) -0.28009(17) 0.0246(10) Uani 1 1 d . . . . .
H18A H 0.258779 1.257267 -0.306167 0.029 Uiso 1 1 calc R U . . .
H18B H 0.227105 1.263585 -0.300027 0.029 Uiso 1 1 calc R U . . .
C19 C 0.25993(10) 1.3306(4) -0.23382(18) 0.0276(11) Uani 1 1 d . . . . .
H19A H 0.247097 1.330532 -0.211400 0.033 Uiso 1 1 calc R U . . .
H19B H 0.259335 1.405576 -0.249398 0.033 Uiso 1 1 calc R U . . .
C20 C 0.29156(9) 1.3042(3) -0.19689(18) 0.0213(9) Uani 1 1 d . . . . .
H20A H 0.304838 1.312620 -0.218177 0.026 Uiso 1 1 calc R U . . .
H20B H 0.297829 1.357347 -0.166074 0.026 Uiso 1 1 calc R U . . .
C21 C 0.33701(8) 1.2622(4) -0.07232(16) 0.0178(9) Uani 1 1 d . . . . .
H21 H 0.339881 1.334018 -0.088808 0.021 Uiso 1 1 calc R U . . .
C22 C 0.36553(9) 1.2391(4) -0.02410(16) 0.0212(10) Uani 1 1 d . . . . .
H22A H 0.363860 1.167390 -0.007063 0.025 Uiso 1 1 calc R U . . .
H22B H 0.382169 1.234072 -0.037738 0.025 Uiso 1 1 calc R U . . .
C23 C 0.31789(10) 1.3680(4) -0.00773(17) 0.0247(10) Uani 1 1 d . . . . .
H23A H 0.301348 1.373209 0.006150 0.030 Uiso 1 1 calc R U . . .
H23B H 0.319759 1.440204 -0.024136 0.030 Uiso 1 1 calc R U . . .
C24 C 0.31124(9) 1.2788(4) -0.05151(17) 0.0202(9) Uani 1 1 d . . . . .
H24A H 0.293458 1.299742 -0.082633 0.024 Uiso 1 1 calc R U . . .
H24B H 0.307119 1.208329 -0.036245 0.024 Uiso 1 1 calc R U . . .
C25 C 0.37150(10) 1.3311(4) 0.01881(18) 0.0281(11) Uani 1 1 d . . . . .
H25A H 0.389698 1.313928 0.049808 0.034 Uiso 1 1 calc R U . . .
H25B H 0.374542 1.401805 0.002362 0.034 Uiso 1 1 calc R U . . .
C26 C 0.34617(10) 1.3436(4) 0.03997(18) 0.0271(11) Uani 1 1 d . . . . .
H26A H 0.350359 1.404743 0.066899 0.033 Uiso 1 1 calc R U . . .
H26B H 0.343842 1.274721 0.058592 0.033 Uiso 1 1 calc R U . . .
C27 C 0.43411(10) 1.2877(4) -0.19037(17) 0.0260(10) Uani 1 1 d . . . . .
C28 C 0.45971(11) 1.3189(5) -0.1998(2) 0.0346(12) Uani 1 1 d . . . . .
H28 H 0.462185 1.392304 -0.210380 0.042 Uiso 1 1 calc R U . . .
C29 C 0.48131(10) 1.2403(5) -0.1932(2) 0.0410(14) Uani 1 1 d . . . . .
H29 H 0.498838 1.260211 -0.199429 0.049 Uiso 1 1 calc R U . . .
C30 C 0.47789(10) 1.1335(5) -0.1778(2) 0.0390(13) Uani 1 1 d . . . . .
H30 H 0.493023 1.080880 -0.173796 0.047 Uiso 1 1 calc R U . . .
C31 C 0.45266(10) 1.1020(4) -0.16810(18) 0.0288(11) Uani 1 1 d . . . . .
H31 H 0.450672 1.028359 -0.157183 0.035 Uiso 1 1 calc R U . . .
C32 C 0.43036(9) 1.1778(4) -0.17432(16) 0.0228(10) Uani 1 1 d . . . . .
C33 C 0.38584(10) 1.2593(4) -0.17558(18) 0.0251(10) Uani 1 1 d . . . . .
C34 C 0.40240(9) 1.1683(4) -0.16698(17) 0.0224(10) Uani 1 1 d . . . . .
C35 C 0.32249(9) 0.7281(4) -0.01137(16) 0.0194(9) Uani 1 1 d . . . . .
C36 C 0.35020(9) 0.6988(3) -0.00203(16) 0.0189(9) Uani 1 1 d . . . . .
C37 C 0.35479(9) 0.6416(3) -0.04719(17) 0.0180(9) Uani 1 1 d . . . . .
C38 C 0.32799(9) 0.6310(4) -0.09175(17) 0.0208(9) Uani 1 1 d . . . . .
C39 C 0.32634(10) 0.5770(4) -0.14023(18) 0.0246(10) Uani 1 1 d . . . . .
H39 H 0.308224 0.572132 -0.169919 0.030 Uiso 1 1 calc R U . . .
C40 C 0.35142(10) 0.5312(4) -0.14404(19) 0.0273(11) Uani 1 1 d . . . . .
H40 H 0.350660 0.493780 -0.176616 0.033 Uiso 1 1 calc R U . . .
C41 C 0.37799(10) 0.5390(4) -0.10055(19) 0.0270(11) Uani 1 1 d . . . . .
H41 H 0.395117 0.506245 -0.103751 0.032 Uiso 1 1 calc R U . . .
C42 C 0.37984(9) 0.5937(3) -0.05279(18) 0.0208(9) Uani 1 1 d . . . . .
H42 H 0.398181 0.598756 -0.023681 0.025 Uiso 1 1 calc R U . . .
C43 C 0.43607(9) 0.9225(4) 0.17884(19) 0.0257(10) Uani 1 1 d . . . . .
H43A H 0.430958 0.922035 0.212515 0.031 Uiso 1 1 calc R U . . .
H43B H 0.448584 0.857175 0.180033 0.031 Uiso 1 1 calc R U . . .
C44 C 0.40780(9) 0.9137(3) 0.12858(17) 0.0205(9) Uani 1 1 d . . . . .
H44 H 0.413764 0.908483 0.095529 0.025 Uiso 1 1 calc R U . . .
C45 C 0.45334(10) 1.0274(4) 0.1777(2) 0.0287(11) Uani 1 1 d . . . . .
H45A H 0.460303 1.024336 0.146215 0.034 Uiso 1 1 calc R U . . .
H45B H 0.470765 1.031718 0.211664 0.034 Uiso 1 1 calc R U . . .
C46 C 0.38943(9) 1.0194(4) 0.12261(19) 0.0248(10) Uani 1 1 d . . . . .
H46A H 0.372370 1.015572 0.088057 0.030 Uiso 1 1 calc R U . . .
H46B H 0.381812 1.023530 0.153272 0.030 Uiso 1 1 calc R U . . .
C47 C 0.43440(10) 1.1303(4) 0.1730(2) 0.0331(12) Uani 1 1 d . . . . .
H47A H 0.428794 1.136902 0.206035 0.040 Uiso 1 1 calc R U . . .
H47B H 0.445832 1.196909 0.170919 0.040 Uiso 1 1 calc R U . . .
C48 C 0.40689(10) 1.1239(4) 0.1223(2) 0.0340(12) Uani 1 1 d . . . . .
H48A H 0.412496 1.124506 0.089179 0.041 Uiso 1 1 calc R U . . .
H48B H 0.394458 1.189488 0.120901 0.041 Uiso 1 1 calc R U . . .
C49 C 0.30547(9) 1.0315(3) 0.06727(18) 0.0217(10) Uani 1 1 d . . . . .
H49A H 0.322076 1.058464 0.099117 0.026 Uiso 1 1 calc R U . . .
H49B H 0.313249 1.011470 0.038011 0.026 Uiso 1 1 calc R U . . .
C50 C 0.28282(9) 1.1243(4) 0.04666(18) 0.0220(10) Uani 1 1 d . . . . .
H50A H 0.292698 1.191219 0.039550 0.026 Uiso 1 1 calc R U . . .
H50B H 0.267745 1.101472 0.011631 0.026 Uiso 1 1 calc R U . . .
C51 C 0.26801(10) 1.1520(4) 0.08752(18) 0.0231(10) Uani 1 1 d . . . . .
H51A H 0.252555 1.208167 0.071565 0.028 Uiso 1 1 calc R U . . .
H51B H 0.282628 1.183890 0.120923 0.028 Uiso 1 1 calc R U . . .
C52 C 0.25428(9) 1.0492(4) 0.10286(19) 0.0243(10) Uani 1 1 d . . . . .
H52A H 0.245557 1.068869 0.130855 0.029 Uiso 1 1 calc R U . . .
H52B H 0.238361 1.021356 0.070114 0.029 Uiso 1 1 calc R U . . .
C53 C 0.27720(9) 0.9588(4) 0.12522(17) 0.0200(9) Uani 1 1 d . . . . .
H53A H 0.267630 0.892477 0.133751 0.024 Uiso 1 1 calc R U . . .
H53B H 0.292215 0.984658 0.159680 0.024 Uiso 1 1 calc R U . . .
C54 C 0.29219(9) 0.9277(3) 0.08418(17) 0.0180(9) Uani 1 1 d . . . . .
H54 H 0.276406 0.900333 0.050473 0.022 Uiso 1 1 calc R U . . .
C55 C 0.34400(9) 0.8598(4) 0.17629(16) 0.0193(9) Uani 1 1 d . . . . .
H55A H 0.345595 0.941433 0.177358 0.023 Uiso 1 1 calc R U . . .
H55B H 0.335498 0.836652 0.204116 0.023 Uiso 1 1 calc R U . . .
C56 C 0.37466(9) 0.8090(4) 0.19001(17) 0.0210(9) Uani 1 1 d . . . . .
H56A H 0.375092 0.736293 0.207760 0.025 Uiso 1 1 calc R U . . .
H56B H 0.389233 0.857397 0.216493 0.025 Uiso 1 1 calc R U . . .
C57 C 0.43049(10) 0.6677(4) 0.1111(2) 0.0277(11) Uani 1 1 d . . . . .
H57A H 0.417443 0.656671 0.072677 0.033 Uiso 1 1 calc R U . . .
H57B H 0.441295 0.737914 0.113087 0.033 Uiso 1 1 calc R U . . .
C58 C 0.45223(10) 0.5725(4) 0.1285(2) 0.0372(13) Uani 1 1 d . . . . .
H58A H 0.466465 0.587293 0.165644 0.045 Uiso 1 1 calc R U . . .
H58B H 0.463304 0.567241 0.103008 0.045 Uiso 1 1 calc R U . . .
C59 C 0.43672(11) 0.4632(4) 0.1288(3) 0.0468(15) Uani 1 1 d . . . . .
H59A H 0.424477 0.443549 0.090774 0.056 Uiso 1 1 calc R U . . .
H59B H 0.451568 0.404227 0.143025 0.056 Uiso 1 1 calc R U . . .
C60 C 0.41749(11) 0.4694(4) 0.1638(2) 0.0423(14) Uani 1 1 d . . . . .
H60A H 0.430073 0.477740 0.202695 0.051 Uiso 1 1 calc R U . . .
H60B H 0.406365 0.399452 0.160140 0.051 Uiso 1 1 calc R U . . .
C61 C 0.39612(10) 0.5653(4) 0.1473(2) 0.0293(11) Uani 1 1 d . . . . .
H61A H 0.385013 0.569640 0.172789 0.035 Uiso 1 1 calc R U . . .
H61B H 0.381891 0.552058 0.110024 0.035 Uiso 1 1 calc R U . . .
C62 C 0.41189(9) 0.6752(4) 0.14816(18) 0.0217(10) Uani 1 1 d . . . . .
H62 H 0.425469 0.688622 0.186502 0.026 Uiso 1 1 calc R U . . .
C63 C 0.29793(9) 0.7008(3) 0.12214(17) 0.0206(9) Uani 1 1 d . . . . .
H63 H 0.289559 0.728715 0.149812 0.025 Uiso 1 1 calc R U . . .
C64 C 0.31749(11) 0.6019(4) 0.1478(2) 0.0341(12) Uani 1 1 d . . . . .
H64A H 0.333451 0.626191 0.181398 0.041 Uiso 1 1 calc R U . . .
H64B H 0.326591 0.573320 0.121819 0.041 Uiso 1 1 calc R U . . .
C65 C 0.29990(11) 0.5092(4) 0.1624(2) 0.0404(14) Uani 1 1 d . . . . .
H65A H 0.312888 0.444896 0.176813 0.049 Uiso 1 1 calc R U . . .
H65B H 0.292596 0.535253 0.191382 0.049 Uiso 1 1 calc R U . . .
C66 C 0.27384(12) 0.4737(4) 0.1121(2) 0.0391(13) Uani 1 1 d . . . . .
H66A H 0.281195 0.439801 0.084705 0.047 Uiso 1 1 calc R U . . .
H66B H 0.262096 0.417554 0.123054 0.047 Uiso 1 1 calc R U . . .
C67 C 0.25454(10) 0.5722(4) 0.0867(2) 0.0303(11) Uani 1 1 d . . . . .
H67A H 0.245526 0.601093 0.112800 0.036 Uiso 1 1 calc R U . . .
H67B H 0.238505 0.548179 0.053193 0.036 Uiso 1 1 calc R U . . .
C68 C 0.27216(10) 0.6646(4) 0.07204(18) 0.0254(10) Uani 1 1 d . . . . .
H68A H 0.279614 0.638003 0.043319 0.030 Uiso 1 1 calc R U . . .
H68B H 0.259144 0.728663 0.057149 0.030 Uiso 1 1 calc R U . . .
C78 C 0.02901(19) 0.1984(7) 0.0379(3) 0.086(3) Uani 1 1 d . . . . .
C80 C 0.0356(5) 0.8686(13) 0.1689(10) 0.289(13) Uani 1 1 d . U . . .
C81 C 0.0212(3) 0.8523(12) 0.2000(6) 0.166(6) Uani 1 1 d . U . . .
C82 C 0.0070(3) 0.7509(15) 0.1878(6) 0.195(9) Uani 1 1 d . U . . .
C83 C 0.0379(3) 0.762(2) 0.1350(6) 0.218(10) Uani 1 1 d . . . . .
C84 C 0.0389(3) 0.1774(14) -0.0344(6) 0.059(5) Uani 0.410(8) 1 d . . P A 1
C85 C 0.0464(5) 0.1090(19) 0.0543(9) 0.082(6) Uiso 0.410(8) 1 d . . P A 1
C77 C 0.0535(4) 0.0758(18) -0.0004(7) 0.046(4) Uiso 0.410(8) 1 d . . P A 1
O90 O 0.0159(2) 0.2164(8) -0.0168(4) 0.055(4) Uani 0.410(8) 1 d . . P A 1
C86 C 0.0490(3) 0.0308(12) 0.0072(6) 0.062(4) Uiso 0.590(8) 1 d . . P A 2
C87 C 0.0368(3) 0.0036(12) 0.0441(8) 0.101(5) Uani 0.590(8) 1 d . U P A 2
C88 C 0.0190(3) 0.0939(11) 0.0512(6) 0.078(4) Uani 0.590(8) 1 d . U P A 2
O89 O 0.0569(3) 0.1464(13) 0.0167(6) 0.142(5) Uiso 0.590(8) 1 d . . P A 2

loop_
_atom_site_aniso_label
_atom_site_aniso_U_11
_atom_site_aniso_U_22
_atom_site_aniso_U_33
_atom_site_aniso_U_23
_atom_site_aniso_U_13
_atom_site_aniso_U_12
Ni69 0.0187(3) 0.0199(3) 0.0195(3) 0.0009(2) 0.0095(2) -0.0009(2)
Ni70 0.0182(3) 0.0176(3) 0.0151(3) -0.0004(2) 0.0067(2) 0.0015(2)
S75 0.0382(7) 0.0226(6) 0.0273(6) -0.0035(5) 0.0171(5) -0.0069(5)
S76 0.0193(5) 0.0262(6) 0.0201(6) -0.0014(5) 0.0047(4) 0.0008(5)
P71 0.0191(5) 0.0180(6) 0.0168(6) 0.0012(4) 0.0061(4) 0.0021(5)
P72 0.0188(5) 0.0161(6) 0.0171(6) 0.0003(4) 0.0076(4) 0.0012(4)
P73 0.0188(6) 0.0215(6) 0.0218(6) 0.0023(5) 0.0089(5) -0.0005(5)
P74 0.0172(5) 0.0190(6) 0.0184(6) 0.0024(5) 0.0070(4) -0.0003(4)
O79 0.35(2) 0.225(14) 0.49(3) -0.167(17) 0.23(2) -0.049(13)
C1 0.025(2) 0.022(2) 0.022(2) 0.0077(19) 0.0108(19) 0.0009(19)
C2 0.019(2) 0.021(2) 0.022(2) 0.0036(18) 0.0083(18) -0.0032(18)
C3 0.031(3) 0.027(3) 0.027(3) 0.000(2) 0.006(2) -0.003(2)
C4 0.040(3) 0.028(3) 0.027(3) -0.004(2) 0.006(2) -0.005(2)
C5 0.070(4) 0.032(3) 0.026(3) -0.006(2) 0.021(3) -0.016(3)
C6 0.061(4) 0.049(4) 0.061(4) -0.025(3) 0.045(3) -0.019(3)
C7 0.039(3) 0.048(3) 0.055(4) -0.024(3) 0.032(3) -0.019(3)
C8 0.022(2) 0.021(2) 0.024(2) 0.0005(19) 0.0090(19) 0.0002(19)
C9 0.032(3) 0.038(3) 0.039(3) 0.013(2) 0.014(2) 0.012(2)
C10 0.029(3) 0.028(3) 0.037(3) 0.005(2) 0.012(2) 0.005(2)
C11 0.019(2) 0.027(3) 0.028(3) 0.005(2) 0.0106(19) 0.0020(19)
C12 0.026(3) 0.032(3) 0.035(3) 0.001(2) 0.008(2) 0.000(2)
C13 0.023(3) 0.048(3) 0.037(3) 0.001(3) 0.003(2) -0.001(2)
C14 0.022(2) 0.052(4) 0.033(3) 0.007(3) 0.007(2) 0.007(2)
C15 0.022(2) 0.020(2) 0.025(2) -0.0006(19) 0.0062(19) 0.0013(18)
C16 0.015(2) 0.018(2) 0.018(2) -0.0001(17) 0.0051(17) -0.0029(17)
C17 0.024(2) 0.025(3) 0.022(2) -0.001(2) 0.0077(19) -0.003(2)
C18 0.018(2) 0.030(3) 0.023(2) 0.003(2) 0.0031(18) 0.0065(19)
C19 0.030(3) 0.021(3) 0.025(2) 0.0009(19) 0.001(2) 0.004(2)
C20 0.024(2) 0.016(2) 0.025(2) -0.0015(18) 0.0091(19) -0.0027(18)
C21 0.016(2) 0.020(2) 0.018(2) 0.0024(18) 0.0061(17) -0.0024(17)
C22 0.019(2) 0.025(2) 0.016(2) 0.0007(18) 0.0017(17) -0.0010(19)
C23 0.030(2) 0.024(3) 0.023(2) 0.000(2) 0.012(2) 0.001(2)
C24 0.020(2) 0.022(2) 0.020(2) -0.0008(18) 0.0091(18) -0.0018(18)
C25 0.028(2) 0.025(3) 0.024(2) 0.001(2) 0.001(2) -0.005(2)
C26 0.035(3) 0.025(3) 0.019(2) -0.0039(19) 0.007(2) -0.003(2)
C27 0.030(2) 0.032(3) 0.018(2) -0.006(2) 0.0103(19) -0.010(2)
C28 0.035(3) 0.041(3) 0.032(3) -0.007(2) 0.017(2) -0.018(2)
C29 0.019(2) 0.071(4) 0.034(3) -0.007(3) 0.010(2) -0.014(3)
C30 0.020(2) 0.065(4) 0.031(3) -0.006(3) 0.008(2) -0.001(3)
C31 0.023(2) 0.042(3) 0.020(2) 0.002(2) 0.0063(19) 0.000(2)
C32 0.019(2) 0.036(3) 0.012(2) -0.0075(19) 0.0036(17) -0.007(2)
C33 0.031(2) 0.026(3) 0.021(2) -0.005(2) 0.012(2) -0.005(2)
C34 0.021(2) 0.029(3) 0.018(2) -0.0006(19) 0.0066(18) -0.0037(19)
C35 0.022(2) 0.019(2) 0.017(2) -0.0001(18) 0.0067(17) -0.0019(18)
C36 0.025(2) 0.016(2) 0.016(2) 0.0023(17) 0.0078(18) -0.0022(18)
C37 0.022(2) 0.013(2) 0.021(2) 0.0038(18) 0.0097(18) 0.0005(18)
C38 0.024(2) 0.019(2) 0.020(2) 0.0058(19) 0.0091(18) -0.0003(19)
C39 0.030(3) 0.019(2) 0.025(3) 0.0010(19) 0.009(2) -0.002(2)
C40 0.036(3) 0.026(3) 0.021(2) -0.005(2) 0.013(2) -0.004(2)
C41 0.032(3) 0.023(3) 0.033(3) -0.002(2) 0.019(2) 0.004(2)
C42 0.021(2) 0.020(2) 0.022(2) 0.0033(18) 0.0078(18) -0.0016(18)
C43 0.017(2) 0.024(3) 0.032(3) 0.002(2) 0.0029(19) 0.0022(19)
C44 0.022(2) 0.018(2) 0.020(2) -0.0009(18) 0.0051(18) 0.0000(18)
C45 0.020(2) 0.025(3) 0.038(3) -0.003(2) 0.005(2) -0.003(2)
C46 0.023(2) 0.019(2) 0.033(3) 0.004(2) 0.010(2) 0.0028(19)
C47 0.027(2) 0.020(3) 0.050(3) -0.004(2) 0.010(2) -0.002(2)
C48 0.033(3) 0.021(3) 0.048(3) 0.007(2) 0.013(2) 0.004(2)
C49 0.025(2) 0.021(2) 0.024(2) 0.0019(19) 0.0142(19) 0.0021(19)
C50 0.025(2) 0.017(2) 0.027(2) 0.0021(19) 0.0127(19) 0.0002(19)
C51 0.026(2) 0.019(2) 0.024(2) -0.0010(19) 0.0088(19) 0.0046(19)
C52 0.024(2) 0.022(2) 0.030(3) 0.002(2) 0.014(2) 0.0011(19)
C53 0.021(2) 0.022(2) 0.022(2) 0.0054(19) 0.0143(18) 0.0027(18)
C54 0.019(2) 0.017(2) 0.018(2) -0.0023(17) 0.0062(17) -0.0005(17)
C55 0.025(2) 0.020(2) 0.013(2) 0.0017(18) 0.0073(17) 0.0015(19)
C56 0.022(2) 0.022(2) 0.017(2) 0.0023(18) 0.0035(18) 0.0061(18)
C57 0.025(2) 0.022(3) 0.037(3) -0.005(2) 0.011(2) 0.002(2)
C58 0.025(3) 0.024(3) 0.061(4) -0.007(2) 0.012(2) 0.010(2)
C59 0.031(3) 0.025(3) 0.078(4) -0.012(3) 0.010(3) 0.006(2)
C60 0.036(3) 0.022(3) 0.059(4) 0.002(3) 0.004(3) 0.005(2)
C61 0.032(3) 0.020(3) 0.034(3) 0.000(2) 0.010(2) 0.003(2)
C62 0.019(2) 0.022(2) 0.021(2) -0.0001(18) 0.0034(18) 0.0060(18)
C63 0.023(2) 0.021(2) 0.024(2) 0.0033(19) 0.0149(19) 0.0011(18)
C64 0.034(3) 0.022(3) 0.050(3) 0.014(2) 0.019(2) 0.003(2)
C65 0.041(3) 0.025(3) 0.060(4) 0.017(3) 0.024(3) 0.009(2)
C66 0.052(3) 0.017(3) 0.060(4) -0.005(2) 0.034(3) -0.010(2)
C67 0.035(3) 0.024(3) 0.034(3) -0.006(2) 0.016(2) -0.012(2)
C68 0.027(2) 0.024(3) 0.026(2) -0.004(2) 0.010(2) -0.006(2)
C78 0.102(6) 0.081(6) 0.059(5) -0.008(4) 0.011(5) 0.005(5)
C80 0.43(3) 0.130(12) 0.47(3) -0.118(16) 0.36(3) -0.148(16)
C81 0.138(10) 0.197(13) 0.164(12) -0.046(10) 0.050(8) -0.101(10)
C82 0.183(14) 0.208(15) 0.138(11) 0.063(10) -0.017(10) -0.141(13)
C83 0.097(9) 0.45(3) 0.137(11) -0.047(15) 0.073(8) 0.007(13)
C84 0.055(9) 0.084(13) 0.046(9) 0.007(8) 0.027(8) 0.032(9)
O90 0.043(6) 0.053(7) 0.066(8) 0.007(5) 0.014(5) 0.007(5)
C87 0.080(10) 0.071(9) 0.164(15) 0.011(10) 0.060(10) -0.010(7)
C88 0.090(10) 0.063(8) 0.092(10) -0.017(7) 0.047(8) -0.028(6)

loop_
_atom_type_symbol
_atom_type_description
_atom_type_scat_dispersion_real
_atom_type_scat_dispersion_imag
_atom_type_scat_source
C C 0.0033 0.0016 'International Tables Vol C Tables 4.2.6.8 and 6.1.1.4'
H H 0.0000 0.0000 'International Tables Vol C Tables 4.2.6.8 and 6.1.1.4'
Ni Ni 0.3393 1.1124 'International Tables Vol C Tables 4.2.6.8 and 6.1.1.4'
P P 0.1023 0.0942 'International Tables Vol C Tables 4.2.6.8 and 6.1.1.4'
S S 0.1246 0.1234 'International Tables Vol C Tables 4.2.6.8 and 6.1.1.4'
O O 0.0106 0.0060 'International Tables Vol C Tables 4.2.6.8 and 6.1.1.4'

loop_
_geom_angle_atom_site_label_1
_geom_angle_atom_site_label_2
_geom_angle_atom_site_label_3
_geom_angle
C34 Ni69 C33 41.73(19)
C34 Ni69 P73 103.83(15)
C33 Ni69 P73 145.29(15)
C34 Ni69 P74 162.44(15)
C33 Ni69 P74 121.99(15)
P73 Ni69 P74 91.42(5)
C35 Ni70 C36 41.54(17)
C35 Ni70 P72 111.84(13)
C36 Ni70 P72 151.87(13)
C35 Ni70 P71 156.94(14)
C36 Ni70 P71 115.51(13)
P72 Ni70 P71 91.15(5)
C33 S75 C27 92.3(2)
C35 S76 C38 91.2(2)
C62 P71 C44 104.55(19)
C62 P71 C56 103.34(19)
C44 P71 C56 104.1(2)
C62 P71 Ni70 118.13(15)
C44 P71 Ni70 117.61(14)
C56 P71 Ni70 107.39(14)
C54 P72 C63 103.16(19)
C54 P72 C55 104.62(19)
C63 P72 C55 103.69(19)
C54 P72 Ni70 120.73(14)
C63 P72 Ni70 113.90(14)
C55 P72 Ni70 109.11(14)
C11 P73 C1 104.8(2)
C11 P73 C8 104.8(2)
C1 P73 C8 105.8(2)
C11 P73 Ni69 115.42(15)
C1 P73 Ni69 108.29(15)
C8 P73 Ni69 116.75(15)
C16 P74 C21 103.16(18)
C16 P74 C2 102.52(19)
C21 P74 C2 106.1(2)
C16 P74 Ni69 124.06(14)
C21 P74 Ni69 111.60(13)
C2 P74 Ni69 107.90(14)
C82 O79 C83 117.6(15)
C2 C1 P73 111.5(3)
C2 C1 H1A 109.3
P73 C1 H1A 109.3
C2 C1 H1B 109.3
P73 C1 H1B 109.3
H1A C1 H1B 108.0
C1 C2 P74 112.3(3)
C1 C2 H2A 109.1
P74 C2 H2A 109.1
C1 C2 H2B 109.1
P74 C2 H2B 109.1
H2A C2 H2B 107.9
C8 C3 C4 112.1(4)
C8 C3 H3A 109.2
C4 C3 H3A 109.2
C8 C3 H3B 109.2
C4 C3 H3B 109.2
H3A C3 H3B 107.9
C5 C4 C3 111.6(4)
C5 C4 H4A 109.3
C3 C4 H4A 109.3
C5 C4 H4B 109.3
C3 C4 H4B 109.3
H4A C4 H4B 108.0
C4 C5 C6 110.4(4)
C4 C5 H5A 109.6
C6 C5 H5A 109.6
C4 C5 H5B 109.6
C6 C5 H5B 109.6
H5A C5 H5B 108.1
C5 C6 C7 111.1(5)
C5 C6 H6A 109.4
C7 C6 H6A 109.4
C5 C6 H6B 109.4
C7 C6 H6B 109.4
H6A C6 H6B 108.0
C8 C7 C6 111.0(4)
C8 C7 H7A 109.4
C6 C7 H7A 109.4
C8 C7 H7B 109.4
C6 C7 H7B 109.4
H7A C7 H7B 108.0
C3 C8 C7 110.6(4)
C3 C8 P73 110.6(3)
C7 C8 P73 110.8(3)
C3 C8 H8 108.3
C7 C8 H8 108.3
P73 C8 H8 108.3
C14 C9 C10 112.1(4)
C14 C9 H9A 109.2
C10 C9 H9A 109.2
C14 C9 H9B 109.2
C10 C9 H9B 109.2
H9A C9 H9B 107.9
C11 C10 C9 111.6(4)
C11 C10 H10A 109.3
C9 C10 H10A 109.3
C11 C10 H10B 109.3
C9 C10 H10B 109.3
H10A C10 H10B 108.0
C10 C11 C12 110.7(4)
C10 C11 P73 114.7(3)
C12 C11 P73 111.8(3)
C10 C11 H11 106.4
C12 C11 H11 106.4
P73 C11 H11 106.4
C13 C12 C11 110.6(4)
C13 C12 H12A 109.5
C11 C12 H12A 109.5
C13 C12 H12B 109.5
C11 C12 H12B 109.5
H12A C12 H12B 108.1
C14 C13 C12 111.8(4)
C14 C13 H13A 109.3
C12 C13 H13A 109.3
C14 C13 H13B 109.3
C12 C13 H13B 109.3
H13A C13 H13B 107.9
C9 C14 C13 110.9(4)
C9 C14 H14A 109.5
C13 C14 H14A 109.5
C9 C14 H14B 109.5
C13 C14 H14B 109.5
H14A C14 H14B 108.0
C16 C15 C17 110.9(4)
C16 C15 H15A 109.5
C17 C15 H15A 109.5
C16 C15 H15B 109.5
C17 C15 H15B 109.5
H15A C15 H15B 108.0
C20 C16 C15 108.9(3)
C20 C16 P74 112.2(3)
C15 C16 P74 113.2(3)
C20 C16 H16 107.4
C15 C16 H16 107.4
P74 C16 H16 107.4
C18 C17 C15 111.5(4)
C18 C17 H17A 109.3
C15 C17 H17A 109.3
C18 C17 H17B 109.3
C15 C17 H17B 109.3
H17A C17 H17B 108.0
C19 C18 C17 111.5(4)
C19 C18 H18A 109.3
C17 C18 H18A 109.3
C19 C18 H18B 109.3
C17 C18 H18B 109.3
H18A C18 H18B 108.0
C18 C19 C20 112.4(4)
C18 C19 H19A 109.1
C20 C19 H19A 109.1
C18 C19 H19B 109.1
C20 C19 H19B 109.1
H19A C19 H19B 107.9
C16 C20 C19 111.3(3)
C16 C20 H20A 109.4
C19 C20 H20A 109.4
C16 C20 H20B 109.4
C19 C20 H20B 109.4
H20A C20 H20B 108.0
C22 C21 C24 110.4(3)
C22 C21 P74 110.3(3)
C24 C21 P74 115.4(3)
C22 C21 H21 106.7
C24 C21 H21 106.7
P74 C21 H21 106.7
C25 C22 C21 110.6(4)
C25 C22 H22A 109.5
C21 C22 H22A 109.5
C25 C22 H22B 109.5
C21 C22 H22B 109.5
H22A C22 H22B 108.1
C24 C23 C26 111.7(4)
C24 C23 H23A 109.3
C26 C23 H23A 109.3
C24 C23 H23B 109.3
C26 C23 H23B 109.3
H23A C23 H23B 107.9
C23 C24 C21 111.7(3)
C23 C24 H24A 109.3
C21 C24 H24A 109.3
C23 C24 H24B 109.3
C21 C24 H24B 109.3
H24A C24 H24B 107.9
C26 C25 C22 111.4(4)
C26 C25 H25A 109.4
C22 C25 H25A 109.4
C26 C25 H25B 109.4
C22 C25 H25B 109.4
H25A C25 H25B 108.0
C25 C26 C23 109.7(4)
C25 C26 H26A 109.7
C23 C26 H26A 109.7
C25 C26 H26B 109.7
C23 C26 H26B 109.7
H26A C26 H26B 108.2
C28 C27 C32 120.9(5)
C28 C27 S75 128.7(4)
C32 C27 S75 110.4(3)
C29 C28 C27 118.4(5)
C29 C28 H28 120.8
C27 C28 H28 120.8
C30 C29 C28 121.2(5)
C30 C29 H29 119.4
C28 C29 H29 119.4
C29 C30 C31 120.9(5)
C29 C30 H30 119.6
C31 C30 H30 119.6
C32 C31 C30 120.0(5)
C32 C31 H31 120.0
C30 C31 H31 120.0
C31 C32 C27 118.6(4)
C31 C32 C34 131.8(4)
C27 C32 C34 109.6(4)
C34 C33 S75 110.8(3)
C34 C33 Ni69 66.7(3)
S75 C33 Ni69 175.6(3)
C33 C34 C32 116.9(4)
C33 C34 Ni69 71.5(3)
C32 C34 Ni69 170.7(4)
C36 C35 S76 113.5(3)
C36 C35 Ni70 70.3(2)
S76 C35 Ni70 175.9(3)
C35 C36 C37 114.2(4)
C35 C36 Ni70 68.1(3)
C37 C36 Ni70 176.7(3)
C42 C37 C38 117.5(4)
C42 C37 C36 131.8(4)
C38 C37 C36 110.6(4)
C39 C38 C37 122.0(4)
C39 C38 S76 127.5(3)
C37 C38 S76 110.5(3)
C40 C39 C38 118.6(4)
C40 C39 H39 120.7
C38 C39 H39 120.7
C39 C40 C41 120.6(4)
C39 C40 H40 119.7
C41 C40 H40 119.7
C42 C41 C40 121.1(4)
C42 C41 H41 119.5
C40 C41 H41 119.5
C41 C42 C37 120.2(4)
C41 C42 H42 119.9
C37 C42 H42 119.9
C45 C43 C44 112.0(4)
C45 C43 H43A 109.2
C44 C43 H43A 109.2
C45 C43 H43B 109.2
C44 C43 H43B 109.2
H43A C43 H43B 107.9
C46 C44 C43 110.2(4)
C46 C44 P71 110.4(3)
C43 C44 P71 114.1(3)
C46 C44 H44 107.3
C43 C44 H44 107.3
P71 C44 H44 107.3
C43 C45 C47 111.1(4)
C43 C45 H45A 109.4
C47 C45 H45A 109.4
C43 C45 H45B 109.4
C47 C45 H45B 109.4
H45A C45 H45B 108.0
C48 C46 C44 112.8(4)
C48 C46 H46A 109.0
C44 C46 H46A 109.0
C48 C46 H46B 109.0
C44 C46 H46B 109.0
H46A C46 H46B 107.8
C48 C47 C45 110.5(4)
C48 C47 H47A 109.5
C45 C47 H47A 109.5
C48 C47 H47B 109.5
C45 C47 H47B 109.5
H47A C47 H47B 108.1
C47 C48 C46 111.2(4)
C47 C48 H48A 109.4
C46 C48 H48A 109.4
C47 C48 H48B 109.4
C46 C48 H48B 109.4
H48A C48 H48B 108.0
C50 C49 C54 112.1(3)
C50 C49 H49A 109.2
C54 C49 H49A 109.2
C50 C49 H49B 109.2
C54 C49 H49B 109.2
H49A C49 H49B 107.9
C51 C50 C49 112.0(4)
C51 C50 H50A 109.2
C49 C50 H50A 109.2
C51 C50 H50B 109.2
C49 C50 H50B 109.2
H50A C50 H50B 107.9
C50 C51 C52 111.1(4)
C50 C51 H51A 109.4
C52 C51 H51A 109.4
C50 C51 H51B 109.4
C52 C51 H51B 109.4
H51A C51 H51B 108.0
C53 C52 C51 110.9(3)
C53 C52 H52A 109.5
C51 C52 H52A 109.5
C53 C52 H52B 109.5
C51 C52 H52B 109.5
H52A C52 H52B 108.0
C52 C53 C54 111.7(3)
C52 C53 H53A 109.3
C54 C53 H53A 109.3
C52 C53 H53B 109.3
C54 C53 H53B 109.3
H53A C53 H53B 107.9
C53 C54 C49 110.2(3)
C53 C54 P72 114.3(3)
C49 C54 P72 111.7(3)
C53 C54 H54 106.7
C49 C54 H54 106.7
P72 C54 H54 106.7
C56 C55 P72 110.9(3)
C56 C55 H55A 109.5
P72 C55 H55A 109.5
C56 C55 H55B 109.5
P72 C55 H55B 109.5
H55A C55 H55B 108.0
C55 C56 P71 112.6(3)
C55 C56 H56A 109.1
P71 C56 H56A 109.1
C55 C56 H56B 109.1
P71 C56 H56B 109.1
H56A C56 H56B 107.8
C58 C57 C62 110.9(4)
C58 C57 H57A 109.5
C62 C57 H57A 109.5
C58 C57 H57B 109.5
C62 C57 H57B 109.5
H57A C57 H57B 108.1
C57 C58 C59 111.4(4)
C57 C58 H58A 109.3
C59 C58 H58A 109.3
C57 C58 H58B 109.3
C59 C58 H58B 109.3
H58A C58 H58B 108.0
C60 C59 C58 111.6(4)
C60 C59 H59A 109.3
C58 C59 H59A 109.3
C60 C59 H59B 109.3
C58 C59 H59B 109.3
H59A C59 H59B 108.0
C59 C60 C61 111.8(5)
C59 C60 H60A 109.3
C61 C60 H60A 109.3
C59 C60 H60B 109.3
C61 C60 H60B 109.3
H60A C60 H60B 107.9
C60 C61 C62 111.8(4)
C60 C61 H61A 109.3
C62 C61 H61A 109.3
C60 C61 H61B 109.3
C62 C61 H61B 109.3
H61A C61 H61B 107.9
C61 C62 C57 109.9(4)
C61 C62 P71 110.6(3)
C57 C62 P71 112.3(3)
C61 C62 H62 108.0
C57 C62 H62 108.0
P71 C62 H62 108.0
C68 C63 C64 110.5(4)
C68 C63 P72 113.1(3)
C64 C63 P72 111.5(3)
C68 C63 H63 107.1
C64 C63 H63 107.1
P72 C63 H63 107.1
C63 C64 C65 111.4(4)
C63 C64 H64A 109.3
C65 C64 H64A 109.3
C63 C64 H64B 109.3
C65 C64 H64B 109.3
H64A C64 H64B 108.0
C66 C65 C64 111.1(4)
C66 C65 H65A 109.4
C64 C65 H65A 109.4
C66 C65 H65B 109.4
C64 C65 H65B 109.4
H65A C65 H65B 108.0
C67 C66 C65 110.7(4)
C67 C66 H66A 109.5
C65 C66 H66A 109.5
C67 C66 H66B 109.5
C65 C66 H66B 109.5
H66A C66 H66B 108.1
C66 C67 C68 111.5(4)
C66 C67 H67A 109.3
C68 C67 H67A 109.3
C66 C67 H67B 109.3
C68 C67 H67B 109.3
H67A C67 H67B 108.0
C63 C68 C67 111.1(4)
C63 C68 H68A 109.4
C67 C68 H68A 109.4
C63 C68 H68B 109.4
C67 C68 H68B 109.4
H68A C68 H68B 108.0
C85 C78 O90 118.2(12)
C88 C78 O89 97.1(9)
C81 C80 C83 113.1(14)
C80 C81 C82 109.6(15)
O79 C82 C81 106.9(14)
O79 C83 C80 91.3(10)
O90 C84 C77 109.8(12)
C78 C85 C77 102.8(16)
C84 C77 C85 96.3(14)
C78 O90 C84 98.6(9)
C87 C86 O89 105.8(13)
C86 C87 C88 110.0(13)
C78 C88 C87 111.5(11)
C86 O89 C78 102.4(10)

loop_
_geom_bond_atom_site_label_1
_geom_bond_atom_site_label_2
_geom_bond_distance
Ni69 C34 1.844(4)
Ni69 C33 1.903(5)
Ni69 P73 2.1310(13)
Ni69 P74 2.1557(13)
Ni70 C35 1.860(4)
Ni70 C36 1.887(4)
Ni70 P72 2.1424(12)
Ni70 P71 2.1478(12)
S75 C33 1.737(5)
S75 C27 1.765(5)
S76 C35 1.723(4)
S76 C38 1.765(4)
P71 C62 1.847(4)
P71 C44 1.850(4)
P71 C56 1.854(4)
P72 C54 1.845(4)
P72 C63 1.853(4)
P72 C55 1.854(4)
P73 C11 1.845(4)
P73 C1 1.847(4)
P73 C8 1.857(4)
P74 C16 1.845(4)
P74 C21 1.851(4)
P74 C2 1.861(4)
O79 C82 1.29(2)
O79 C83 1.47(2)
C1 C2 1.539(6)
C1 H1A 0.9900
C1 H1B 0.9900
C2 H2A 0.9900
C2 H2B 0.9900
C3 C8 1.525(6)
C3 C4 1.529(6)
C3 H3A 0.9900
C3 H3B 0.9900
C4 C5 1.509(7)
C4 H4A 0.9900
C4 H4B 0.9900
C5 C6 1.512(8)
C5 H5A 0.9900
C5 H5B 0.9900
C6 C7 1.540(7)
C6 H6A 0.9900
C6 H6B 0.9900
C7 C8 1.533(6)
C7 H7A 0.9900
C7 H7B 0.9900
C8 H8 1.0000
C9 C14 1.516(7)
C9 C10 1.534(6)
C9 H9A 0.9900
C9 H9B 0.9900
C10 C11 1.526(6)
C10 H10A 0.9900
C10 H10B 0.9900
C11 C12 1.535(6)
C11 H11 1.0000
C12 C13 1.531(6)
C12 H12A 0.9900
C12 H12B 0.9900
C13 C14 1.523(7)
C13 H13A 0.9900
C13 H13B 0.9900
C14 H14A 0.9900
C14 H14B 0.9900
C15 C16 1.535(6)
C15 C17 1.539(6)
C15 H15A 0.9900
C15 H15B 0.9900
C16 C20 1.530(6)
C16 H16 1.0000
C17 C18 1.527(6)
C17 H17A 0.9900
C17 H17B 0.9900
C18 C19 1.513(6)
C18 H18A 0.9900
C18 H18B 0.9900
C19 C20 1.536(6)
C19 H19A 0.9900
C19 H19B 0.9900
C20 H20A 0.9900
C20 H20B 0.9900
C21 C22 1.538(5)
C21 C24 1.539(5)
C21 H21 1.0000
C22 C25 1.531(6)
C22 H22A 0.9900
C22 H22B 0.9900
C23 C24 1.520(6)
C23 C26 1.526(6)
C23 H23A 0.9900
C23 H23B 0.9900
C24 H24A 0.9900
C24 H24B 0.9900
C25 C26 1.519(6)
C25 H25A 0.9900
C25 H25B 0.9900
C26 H26A 0.9900
C26 H26B 0.9900
C27 C28 1.399(6)
C27 C32 1.424(6)
C28 C29 1.381(7)
C28 H28 0.9500
C29 C30 1.380(8)
C29 H29 0.9500
C30 C31 1.387(6)
C30 H30 0.9500
C31 C32 1.384(6)
C31 H31 0.9500
C32 C34 1.439(6)
C33 C34 1.336(6)
C35 C36 1.329(6)
C36 C37 1.446(6)
C37 C42 1.399(6)
C37 C38 1.417(6)
C38 C39 1.398(6)
C39 C40 1.372(6)
C39 H39 0.9500
C40 C41 1.393(6)
C40 H40 0.9500
C41 C42 1.383(6)
C41 H41 0.9500
C42 H42 0.9500
C43 C45 1.526(6)
C43 C44 1.537(6)
C43 H43A 0.9900
C43 H43B 0.9900
C44 C46 1.535(6)
C44 H44 1.0000
C45 C47 1.528(6)
C45 H45A 0.9900
C45 H45B 0.9900
C46 C48 1.523(6)
C46 H46A 0.9900
C46 H46B 0.9900
C47 C48 1.519(6)
C47 H47A 0.9900
C47 H47B 0.9900
C48 H48A 0.9900
C48 H48B 0.9900
C49 C50 1.532(6)
C49 C54 1.543(6)
C49 H49A 0.9900
C49 H49B 0.9900
C50 C51 1.513(6)
C50 H50A 0.9900
C50 H50B 0.9900
C51 C52 1.528(6)
C51 H51A 0.9900
C51 H51B 0.9900
C52 C53 1.524(6)
C52 H52A 0.9900
C52 H52B 0.9900
C53 C54 1.533(6)
C53 H53A 0.9900
C53 H53B 0.9900
C54 H54 1.0000
C55 C56 1.533(6)
C55 H55A 0.9900
C55 H55B 0.9900
C56 H56A 0.9900
C56 H56B 0.9900
C57 C58 1.521(6)
C57 C62 1.535(6)
C57 H57A 0.9900
C57 H57B 0.9900
C58 C59 1.523(7)
C58 H58A 0.9900
C58 H58B 0.9900
C59 C60 1.515(8)
C59 H59A 0.9900
C59 H59B 0.9900
C60 C61 1.516(6)
C60 H60A 0.9900
C60 H60B 0.9900
C61 C62 1.530(6)
C61 H61A 0.9900
C61 H61B 0.9900
C62 H62 1.0000
C63 C68 1.525(6)
C63 C64 1.529(6)
C63 H63 1.0000
C64 C65 1.534(7)
C64 H64A 0.9900
C64 H64B 0.9900
C65 C66 1.532(7)
C65 H65A 0.9900
C65 H65B 0.9900
C66 C67 1.518(7)
C66 H66A 0.9900
C66 H66B 0.9900
C67 C68 1.533(6)
C67 H67A 0.9900
C67 H67B 0.9900
C68 H68A 0.9900
C68 H68B 0.9900
C78 C85 1.35(2)
C78 O90 1.362(12)
C78 C88 1.439(14)
C78 O89 1.746(16)
C80 C81 1.252(18)
C80 C83 1.59(2)
C81 C82 1.388(17)
C84 O90 1.421(16)
C84 C77 1.54(2)
C85 C77 1.63(3)
C86 C87 1.331(19)
C86 O89 1.448(19)
C87 C88 1.446(19)

loop_
_geom_torsion_atom_site_label_1
_geom_torsion_atom_site_label_2
_geom_torsion_atom_site_label_3
_geom_torsion_atom_site_label_4
_geom_torsion
C11 P73 C1 C2 153.0(3)
C8 P73 C1 C2 -96.6(3)
Ni69 P73 C1 C2 29.2(3)
P73 C1 C2 P74 -31.6(4)
C16 P74 C2 C1 153.1(3)
C21 P74 C2 C1 -99.0(3)
Ni69 P74 C2 C1 20.7(3)
C8 C3 C4 C5 -55.1(5)
C3 C4 C5 C6 56.6(6)
C4 C5 C6 C7 -57.7(6)
C5 C6 C7 C8 56.9(6)
C4 C3 C8 C7 53.4(5)
C4 C3 C8 P73 176.5(3)
C6 C7 C8 C3 -54.1(6)
C6 C7 C8 P73 -177.1(4)
C11 P73 C8 C3 175.9(3)
C1 P73 C8 C3 65.5(4)
Ni69 P73 C8 C3 -55.0(3)
C11 P73 C8 C7 -61.1(4)
C1 P73 C8 C7 -171.5(3)
Ni69 P73 C8 C7 68.0(4)
C14 C9 C10 C11 54.4(6)
C9 C10 C11 C12 -55.0(5)
C9 C10 C11 P73 177.5(3)
C1 P73 C11 C10 53.3(4)
C8 P73 C11 C10 -57.8(4)
Ni69 P73 C11 C10 172.4(3)
C1 P73 C11 C12 -73.6(4)
C8 P73 C11 C12 175.2(3)
Ni69 P73 C11 C12 45.4(4)
C10 C11 C12 C13 56.0(5)
P73 C11 C12 C13 -174.9(3)
C11 C12 C13 C14 -56.6(6)
C10 C9 C14 C13 -54.0(6)
C12 C13 C14 C9 55.4(6)
C17 C15 C16 C20 -58.6(5)
C17 C15 C16 P74 175.9(3)
C21 P74 C16 C20 58.4(3)
C2 P74 C16 C20 168.4(3)
Ni69 P74 C16 C20 -69.5(3)
C21 P74 C16 C15 -177.9(3)
C2 P74 C16 C15 -67.9(3)
Ni69 P74 C16 C15 54.1(3)
C16 C15 C17 C18 56.8(5)
C15 C17 C18 C19 -53.0(5)
C17 C18 C19 C20 52.5(5)
C15 C16 C20 C19 57.8(5)
P74 C16 C20 C19 -176.2(3)
C18 C19 C20 C16 -55.6(5)
C16 P74 C21 C22 172.1(3)
C2 P74 C21 C22 64.7(3)
Ni69 P74 C21 C22 -52.5(3)
C16 P74 C21 C24 46.2(3)
C2 P74 C21 C24 -61.2(3)
Ni69 P74 C21 C24 -178.5(3)
C24 C21 C22 C25 -55.0(5)
P74 C21 C22 C25 176.3(3)
C26 C23 C24 C21 -55.6(5)
C22 C21 C24 C23 54.3(5)
P74 C21 C24 C23 -179.8(3)
C21 C22 C25 C26 57.9(5)
C22 C25 C26 C23 -58.0(5)
C24 C23 C26 C25 56.8(5)
C33 S75 C27 C28 -179.3(4)
C33 S75 C27 C32 -0.3(3)
C32 C27 C28 C29 0.1(7)
S75 C27 C28 C29 179.0(4)
C27 C28 C29 C30 0.0(7)
C28 C29 C30 C31 -0.4(8)
C29 C30 C31 C32 0.6(7)
C30 C31 C32 C27 -0.4(6)
C30 C31 C32 C34 -179.7(4)
C28 C27 C32 C31 0.1(6)
S75 C27 C32 C31 -179.0(3)
C28 C27 C32 C34 179.5(4)
S75 C27 C32 C34 0.5(4)
C27 S75 C33 C34 0.1(4)
S75 C33 C34 C32 0.2(5)
Ni69 C33 C34 C32 -175.7(4)
S75 C33 C34 Ni69 176.0(3)
C31 C32 C34 C33 178.9(4)
C27 C32 C34 C33 -0.5(5)
P73 Ni69 C34 C33 -174.8(2)
P74 Ni69 C34 C33 -25.2(6)
C38 S76 C35 C36 1.0(4)
P72 Ni70 C35 C36 -168.6(2)
P71 Ni70 C35 C36 6.7(5)
S76 C35 C36 C37 -1.0(5)
Ni70 C35 C36 C37 177.5(4)
S76 C35 C36 Ni70 -178.5(3)
P72 Ni70 C36 C35 22.9(4)
P71 Ni70 C36 C35 -177.1(2)
C35 C36 C37 C42 -176.7(4)
C35 C36 C37 C38 0.4(5)
C42 C37 C38 C39 -1.3(6)
C36 C37 C38 C39 -178.9(4)
C42 C37 C38 S76 177.9(3)
C36 C37 C38 S76 0.3(4)
C35 S76 C38 C39 178.4(4)
C35 S76 C38 C37 -0.7(3)
C37 C38 C39 C40 1.3(7)
S76 C38 C39 C40 -177.8(3)
C38 C39 C40 C41 -0.4(7)
C39 C40 C41 C42 -0.5(7)
C40 C41 C42 C37 0.6(7)
C38 C37 C42 C41 0.3(6)
C36 C37 C42 C41 177.3(4)
C45 C43 C44 C46 -53.3(5)
C45 C43 C44 P71 -178.2(3)
C62 P71 C44 C46 -170.3(3)
C56 P71 C44 C46 -62.2(3)
Ni70 P71 C44 C46 56.4(3)
C62 P71 C44 C43 -45.6(4)
C56 P71 C44 C43 62.5(4)
Ni70 P71 C44 C43 -178.9(3)
C44 C43 C45 C47 56.1(5)
C43 C44 C46 C48 53.0(5)
P71 C44 C46 C48 -180.0(3)
C43 C45 C47 C48 -57.0(5)
C45 C47 C48 C46 56.4(6)
C44 C46 C48 C47 -55.3(5)
C54 C49 C50 C51 53.7(5)
C49 C50 C51 C52 -54.9(5)
C50 C51 C52 C53 56.5(5)
C51 C52 C53 C54 -57.2(5)
C52 C53 C54 C49 55.1(5)
C52 C53 C54 P72 -178.2(3)
C50 C49 C54 C53 -53.1(5)
C50 C49 C54 P72 178.7(3)
C63 P72 C54 C53 56.4(3)
C55 P72 C54 C53 -51.8(3)
Ni70 P72 C54 C53 -175.0(2)
C63 P72 C54 C49 -177.6(3)
C55 P72 C54 C49 74.2(3)
Ni70 P72 C54 C49 -49.1(3)
C54 P72 C55 C56 -153.5(3)
C63 P72 C55 C56 98.7(3)
Ni70 P72 C55 C56 -23.0(3)
P72 C55 C56 P71 32.5(4)
C62 P71 C56 C55 -154.0(3)
C44 P71 C56 C55 97.0(3)
Ni70 P71 C56 C55 -28.4(3)
C62 C57 C58 C59 56.4(6)
C57 C58 C59 C60 -54.6(6)
C58 C59 C60 C61 53.6(6)
C59 C60 C61 C62 -54.9(6)
C60 C61 C62 C57 56.1(5)
C60 C61 C62 P71 -179.4(4)
C58 C57 C62 C61 -56.7(5)
C58 C57 C62 P71 179.7(3)
C44 P71 C62 C61 -177.3(3)
C56 P71 C62 C61 74.0(3)
Ni70 P71 C62 C61 -44.3(4)
C44 P71 C62 C57 -54.2(4)
C56 P71 C62 C57 -162.8(3)
Ni70 P71 C62 C57 78.8(3)
C54 P72 C63 C68 60.5(3)
C55 P72 C63 C68 169.4(3)
Ni70 P72 C63 C68 -72.1(3)
C54 P72 C63 C64 -174.2(3)
C55 P72 C63 C64 -65.3(4)
Ni70 P72 C63 C64 53.1(4)
C68 C63 C64 C65 -55.9(5)
P72 C63 C64 C65 177.4(4)
C63 C64 C65 C66 55.8(6)
C64 C65 C66 C67 -55.4(6)
C65 C66 C67 C68 55.9(6)
C64 C63 C68 C67 56.0(5)
P72 C63 C68 C67 -178.2(3)
C66 C67 C68 C63 -56.6(5)
C83 C80 C81 C82 -11(3)
C83 O79 C82 C81 5(3)
C80 C81 C82 O79 4(3)
C82 O79 C83 C80 -9(2)
C81 C80 C83 O79 12(2)
O90 C78 C85 C77 17.8(19)
O90 C84 C77 C85 -28.0(17)
C78 C85 C77 C84 6.9(18)
C85 C78 O90 C84 -35.3(17)
C77 C84 O90 C78 37.8(15)
O89 C86 C87 C88 38.1(17)
O89 C78 C88 C87 3.2(14)
C86 C87 C88 C78 -25.9(18)
C87 C86 O89 C78 -33.4(14)
C88 C78 O89 C86 17.4(12)
